data_7019260
loop_
_publ_author_name
'Manson, Jamie L.'
'Carreiro, Kimberly E.'
'Lapidus, Saul H.'
'Stephens, Peter W.'
'Goddard, Paul A.'
'Del Sesto, Rico E.'
'Bendix, Jesper'
'Ghannadzadeh, Saman'
'Franke, Isabel'
'Singleton, John'
'Lancaster, Tom'
'M\"oller, Johannes S'
'Baker, Peter J.'
'Pratt, Francis L.'
'Blundell, Stephen J.'
'Kang, Jinhee'
'Lee, Changhoon'
'Whangbo, Myung-Hwan'

_publ_section_title
;
 Influence of HF(2)(-) geometry on magnetic interactions elucidated from
 polymorphs of the metal-organic framework [Ni(HF(2))(pyz)(2)]PF(6) (pyz =
 pyrazine).
;
_journal_issue 24
_journal_name_full 'Dalton transactions (Cambridge, England : 2003)'
_journal_page_first 7235
_journal_page_last 7243
_journal_paper_doi 10.1039/c2dt30113j
_journal_volume 41
_journal_year 2012
_chemical_formula_moiety 'C8 H9 F2 N4 Ni, F6 P'
_chemical_formula_sum 'C8 H9 F8 N4 Ni P'
_chemical_formula_weight 402.85
_chemical_name_systematic
;
?
;
_space_group_IT_number 129
_symmetry_cell_setting tetragonal
_symmetry_Int_Tables_number 129
_symmetry_space_group_name_Hall 'P 4ab 2ab -1ab'
_symmetry_space_group_name_H-M 'P 4/n m m :1'
_cell_angle_alpha 90
_cell_angle_beta 90
_cell_angle_gamma 90
_cell_formula_units_Z 2
_cell_length_a 9.9197(3)
_cell_length_b 9.9197(3)
_cell_length_c 6.3434(2)
_cell_measurement_temperature 300
_cell_volume 624.19(3)
_computing_cell_refinement TOPAS-Academic
_computing_data_collection SPEC
_computing_data_reduction TOPAS-Academic
_computing_structure_refinement TOPAS-Academic
_computing_structure_solution TOPAS-Academic
_diffrn_ambient_temperature 300
_diffrn_detector 'NaI scintillation counter'
_diffrn_measurement_device_type 'Huber diffractometer'
_diffrn_radiation_monochromator 'Si(111) channel cut'
_diffrn_radiation_type synchrotron
_diffrn_radiation_wavelength 0.699455
_diffrn_source synchrotron
_pd_block_diffractogram_id KEC-01-025
_pd_instr_location
;
X16C, National Synchrotron Light Source, Brookhaven National Laboratory
;
_pd_meas_2theta_range_inc 0.005
_pd_meas_2theta_range_max 42.0
_pd_meas_2theta_range_min 5.0
_pd_meas_number_of_points 7401
_pd_meas_scan_method step
_pd_proc_2theta_range_inc 0.005
_pd_proc_2theta_range_max 42.0
_pd_proc_2theta_range_min 5.0
_pd_proc_ls_background_function
;
1 Pearson-Voight peaks and Chebyshev polynomial with 9 coefficients
;
_pd_proc_ls_pref_orient_corr
;
none
;
_pd_proc_ls_profile_function
;
Simple_Axial_model function with Rp=9999,Rs=330 in TOPAS-Academic
;
_pd_proc_ls_prof_R_factor 0.04821
_pd_proc_ls_prof_wR_expected 0.02764
_pd_proc_ls_prof_wR_factor 0.0617
_pd_proc_wavelength 0.699455
_pd_spec_mounting
;
capillary
;
_pd_spec_mount_mode transmission
_pd_spec_shape cylinder
_refine_ls_goodness_of_fit_all 2.232
_refine_ls_number_parameters 43
_refine_ls_weighting_details 1/(sigma*sigma)
_refine_ls_weighting_scheme sigma
_cod_data_source_file c2dt30113j.txt
_cod_data_source_block KEC-01-025
_cod_depositor_comments
;
The following automatic conversions were performed:

'_symmetry_cell_setting' value 'Tetragonal' changed to 'tetragonal'
according to /home/saulius/struct/CIF-dictionaries/cif_core.dic
dictionary named 'cif_core.dic' version 2.4.1 from 2010-06-29.

Automatic conversion script
Id: cif_fix_values 1891 2012-01-12 08:04:46Z andrius 
;
_cod_original_cell_volume 624.195(33)
_cod_original_sg_symbol_H-M 'P 4/n m m:1'
_cod_database_code 7019260

loop_
_symmetry_equiv_pos_site_id
_symmetry_equiv_pos_as_xyz
1 x,y,z
2 1/2-y,1/2+x,z
3 -x,-y,z
4 1/2+y,1/2-x,z
5 1/2+x,1/2-y,-z
6 y,x,-z
7 1/2-x,1/2+y,-z
8 -y,-x,-z
9 1/2-x,1/2-y,-z
10 y,-x,-z
11 1/2+x,1/2+y,-z
12 -y,x,-z
13 -x,y,z
14 1/2-y,1/2-x,z
15 x,-y,z
16 1/2+y,1/2+x,z

loop_
_atom_site_label
_atom_site_type_symbol
_atom_site_symmetry_multiplicity
_atom_site_fract_x
_atom_site_fract_y
_atom_site_fract_z
_atom_site_occupancy
_atom_site_B_iso_or_equiv
Ni1 Ni 2 0 0 0 1 0.960(32)
F3 F 4 0 0 0.32578(41) 1 2.724(47)
N1 N 8 0.15047(19) 0.15047(19) 0 1 2.724(47)
P P 2 0 0.5 0.39102(46) 1 3.464(88)
F1 F 8 0.00000 0.3404(2) 0.4015(3) 1 5.164(66)
F2 F 2 0 0.5 0.64008(88) 1 5.164(66)
F4 F 2 0 0.5 0.14707(68) 1 2.724(47)
C1 C 16 0.22268(24) 0.17520(21) 0.16735(38) 1 2.724(47)
H1 H 4 0.20153 0.1225 0.290239 1 2.724(47)
H2 H 2 0 0 0.5 1 2.724(47)

loop_
_geom_angle_atom_site_label_1
_geom_angle_atom_site_label_2
_geom_angle_atom_site_label_3
_geom_angle
_geom_angle_site_symmetry_1
_geom_angle_site_symmetry_3
_geom_angle_publ_flag
F3 Ni1 N1 90.00 . . yes
F3 Ni1 N1 90.00 . 3_555 yes
F3 Ni1 F3 180.00 . 6_555 yes
F3 Ni1 N1 90.00 . 10_555 yes
F3 Ni1 N1 90.00 . 12_555 yes
N1 Ni1 N1 180.00 . 3_555 yes
F3 Ni1 N1 90.00 6_555 . yes
N1 Ni1 N1 90.00(7) . 10_555 yes
N1 Ni1 N1 90.00(7) . 12_555 yes
F3 Ni1 N1 90.00 6_555 3_555 yes
N1 Ni1 N1 90.00(7) 3_555 10_555 yes
N1 Ni1 N1 90.00(7) 3_555 12_555 yes
F3 Ni1 N1 90.00 6_555 10_555 yes
F3 Ni1 N1 90.00 6_555 12_555 yes
N1 Ni1 N1 180.00 10_555 12_555 yes
F1 P F2 87.59(13) 4_455 . yes
F1 P F4 92.41(13) 2_555 . yes
F1 P F4 92.41(13) 3_565 . yes
F1 P F4 92.41(13) 4_455 . yes
F1 P F1 89.90(1) 2_555 3_565 yes
F1 P F1 175.2(2) 2_555 4_455 yes
F1 P F1 89.90(1) 3_565 4_455 yes
F1 P F2 87.59(13) . . yes
F1 P F4 92.41(13) . . yes
F1 P F1 89.90(1) . 2_555 yes
F1 P F1 175.2(2) . 3_565 yes
F1 P F1 89.90(1) . 4_455 yes
F2 P F4 180.00(2) . . yes
F1 P F2 87.59(13) 2_555 . yes
F1 P F2 87.59(13) 3_565 . yes
Ni1 F3 H2 180.00 . . no
Ni1 N1 C1 121.43(12) . . yes
C1 N1 C1 117.14(19) . 6_555 yes
Ni1 N1 C1 121.43(12) . 6_555 yes
N1 C1 C1 121.4(2) . 14_555 yes
N1 C1 H1 116.00 . . no
C1 C1 H1 123.00 14_555 . no

loop_
_geom_bond_atom_site_label_1
_geom_bond_atom_site_label_2
_geom_bond_distance
_geom_bond_site_symmetry_2
_geom_bond_publ_flag
Ni1 F3 2.067(3) . yes
Ni1 N1 2.1109(19) . yes
Ni1 N1 2.1109(19) 3_555 yes
Ni1 F3 2.067(3) 6_555 yes
Ni1 N1 2.1109(19) 10_555 yes
Ni1 N1 2.1109(19) 12_555 yes
P F4 1.547(5) . yes
P F1 1.585(2) 2_555 yes
P F1 1.585(2) 3_565 yes
P F1 1.585(2) 4_455 yes
P F1 1.585(2) . yes
P F2 1.580(7) . yes
F3 H2 1.1100 . no
N1 C1 1.304(3) . yes
N1 C1 1.304(3) 6_555 yes
C1 C1 1.432(3) 14_555 no
C1 H1 0.9600 . no

loop_
_geom_torsion_atom_site_label_1
_geom_torsion_atom_site_label_2
_geom_torsion_atom_site_label_3
_geom_torsion_atom_site_label_4
_geom_torsion
_geom_torsion_site_symmetry_4
_geom_torsion_publ_flag
F3 Ni1 N1 C1 17.42(16) . no
Ni1 N1 C1 C1 180.00(14) 14_555 no
